data_4087001
loop_
_publ_author_name
'Huang, Wenliang'
'Diaconescu, Paula L.'

_publ_section_title
;
 Aromatic C--F Bond Activation by Rare-Earth-Metal Complexes
;
_journal_issue 1
_journal_name_full Organometallics
_journal_page_first 89
_journal_paper_doi 10.1021/acs.organomet.6b00661
_journal_volume 36
_journal_year 2017
_chemical_formula_sum 'C52 H92 F2 Fe2 N4 O2 Si4 Y2'
_chemical_formula_weight 1245.18
_chemical_name_systematic
; 
 ? 
;
_space_group_IT_number 14
_symmetry_cell_setting monoclinic
_symmetry_space_group_name_Hall '-P 2yn'
_symmetry_space_group_name_H-M 'P 1 21/n 1'
_atom_sites_solution_hydrogens geom
_atom_sites_solution_primary direct
_atom_sites_solution_secondary difmap
_audit_creation_method SHELXL-97
_cell_angle_alpha 90.00
_cell_angle_beta 102.9945(18)
_cell_angle_gamma 90.00
_cell_formula_units_Z 2
_cell_length_a 15.647(2)
_cell_length_b 11.5537(16)
_cell_length_c 16.847(2)
_cell_measurement_reflns_used 6642
_cell_measurement_temperature 100(2)
_cell_measurement_theta_max 27.59
_cell_measurement_theta_min 3.50
_cell_volume 2967.6(7)
_computing_structure_refinement 'SHELXL-97 (Sheldrick, 1997)'
_computing_structure_solution 'SHELXS-97 (Sheldrick, 1990)'
_diffrn_ambient_temperature 100(2)
_diffrn_measured_fraction_theta_full 0.997
_diffrn_measured_fraction_theta_max 0.997
_diffrn_measurement_device_type 'Bruker APEX-II'
_diffrn_radiation_monochromator graphite
_diffrn_radiation_source 'fine-focus sealed tube'
_diffrn_radiation_type MoK\a
_diffrn_radiation_wavelength 0.71073
_diffrn_reflns_av_R_equivalents 0.0548
_diffrn_reflns_av_sigmaI/netI 0.0394
_diffrn_reflns_limit_h_max 18
_diffrn_reflns_limit_h_min -18
_diffrn_reflns_limit_k_max 13
_diffrn_reflns_limit_k_min -13
_diffrn_reflns_limit_l_max 19
_diffrn_reflns_limit_l_min -20
_diffrn_reflns_number 28911
_diffrn_reflns_theta_full 25.00
_diffrn_reflns_theta_max 25.00
_diffrn_reflns_theta_min 3.53
_exptl_absorpt_coefficient_mu 2.542
_exptl_absorpt_correction_T_max 0.7457
_exptl_absorpt_correction_T_min 0.6113
_exptl_absorpt_correction_type multi-scan
_exptl_absorpt_process_details 'Bruker AXS area detector scaling and absorption correction'
_exptl_crystal_density_diffrn 1.393
_exptl_crystal_density_method 'not measured'
_exptl_crystal_description block
_exptl_crystal_F_000 1304
_exptl_crystal_size_max 0.26
_exptl_crystal_size_mid 0.16
_exptl_crystal_size_min 0.11
_refine_diff_density_max 0.973
_refine_diff_density_min -0.427
_refine_diff_density_rms 0.099
_refine_ls_extinction_method none
_refine_ls_goodness_of_fit_ref 1.058
_refine_ls_hydrogen_treatment mixed
_refine_ls_matrix_type full
_refine_ls_number_parameters 353
_refine_ls_number_reflns 5212
_refine_ls_number_restraints 0
_refine_ls_restrained_S_all 1.058
_refine_ls_R_factor_all 0.0579
_refine_ls_R_factor_gt 0.0416
_refine_ls_shift/su_max 0.001
_refine_ls_shift/su_mean 0.000
_refine_ls_structure_factor_coef Fsqd
_refine_ls_weighting_details 'calc w=1/[\s^2^(Fo^2^)+(0.0671P)^2^+0.9562P] where P=(Fo^2^+2Fc^2^)/3'
_refine_ls_weighting_scheme calc
_refine_ls_wR_factor_gt 0.1033
_refine_ls_wR_factor_ref 0.1095
_reflns_number_gt 4184
_reflns_number_total 5212
_reflns_threshold_expression >2sigma(I)
_cod_data_source_file om6b00661_si_002.cif
_cod_data_source_block pld1344sm
_cod_original_cell_volume 2967.7(7)
_cod_original_sg_symbol_H-M P2(1)/n
_cod_database_code 4087001

loop_
_symmetry_equiv_pos_as_xyz
'x, y, z'
'-x+1/2, y+1/2, -z+1/2'
'-x, -y, -z'
'x-1/2, -y-1/2, z-1/2'

loop_
_atom_site_label
_atom_site_type_symbol
_atom_site_fract_x
_atom_site_fract_y
_atom_site_fract_z
_atom_site_U_iso_or_equiv
_atom_site_adp_type
_atom_site_occupancy
_atom_site_symmetry_multiplicity
_atom_site_calc_flag
_atom_site_refinement_flags
_atom_site_disorder_assembly
_atom_site_disorder_group
Y1 Y 0.414141(19) 0.95290(3) 0.050557(19) 0.01500(12) Uani 1 1 d . . .
Fe1 Fe 0.21021(3) 1.05590(4) -0.00184(3) 0.01836(14) Uani 1 1 d . A .
Si1 Si 0.33576(7) 0.70597(9) -0.07549(7) 0.0338(3) Uani 1 1 d . . .
F1 F 0.55411(12) 0.93588(15) 0.04598(11) 0.0208(4) Uani 1 1 d . . .
N1 N 0.31985(17) 0.8282(2) -0.02321(17) 0.0215(6) Uani 1 1 d . A .
N2 N 0.38120(18) 1.0703(3) 0.14436(18) 0.0249(7) Uani 1 1 d . . .
O1 O 0.47066(14) 0.8121(2) 0.14880(14) 0.0260(6) Uani 1 1 d . . .
C1 C 0.5591(2) 0.7612(3) 0.1731(2) 0.0327(9) Uani 1 1 d . A .
H1A H 0.6009 0.8172 0.2053 0.039 Uiso 1 1 calc R . .
H1B H 0.5809 0.7377 0.1247 0.039 Uiso 1 1 calc R . .
C2 C 0.5479(3) 0.6580(4) 0.2236(3) 0.0530(13) Uani 1 1 d . . .
H2A H 0.5327 0.5883 0.1892 0.064 Uiso 1 1 calc R A .
H2B H 0.6022 0.6425 0.2654 0.064 Uiso 1 1 calc R . .
C3 C 0.4746(3) 0.6911(5) 0.2623(3) 0.0684(17) Uani 1 1 d . A .
H3A H 0.4958 0.7401 0.3109 0.082 Uiso 1 1 calc R . .
H3B H 0.4451 0.6219 0.2781 0.082 Uiso 1 1 calc R . .
Si3 Si 0.43962(16) 1.1488(4) 0.22752(18) 0.0222(9) Uani 0.467(6) 1 d P A 1
C62 C 0.3935(5) 1.1353(7) 0.3229(5) 0.028(2) Uani 0.467(6) 1 d P A 1
C64 C 0.4649(5) 1.1731(9) 0.3994(5) 0.033(2) Uani 0.467(6) 1 d P A 1
H64A H 0.5151 1.1204 0.4067 0.049 Uiso 0.467(6) 1 calc PR A 1
H64B H 0.4401 1.1704 0.4479 0.049 Uiso 0.467(6) 1 calc PR A 1
H64C H 0.4841 1.2522 0.3916 0.049 Uiso 0.467(6) 1 calc PR A 1
C66 C 0.3129(7) 1.2156(11) 0.3168(7) 0.037(3) Uani 0.467(6) 1 d P A 1
H66A H 0.3303 1.2960 0.3105 0.055 Uiso 0.467(6) 1 calc PR A 1
H66B H 0.2906 1.2085 0.3665 0.055 Uiso 0.467(6) 1 calc PR A 1
H66C H 0.2669 1.1932 0.2696 0.055 Uiso 0.467(6) 1 calc PR A 1
Si4 Si 0.42167(17) 1.0863(4) 0.24841(15) 0.0288(9) Uani 0.533(6) 1 d P A 2
C61 C 0.4066(4) 1.2394(6) 0.2824(4) 0.0283(19) Uani 0.533(6) 1 d P A 2
C63 C 0.4609(5) 1.2572(9) 0.3704(5) 0.037(2) Uani 0.533(6) 1 d P A 2
H63A H 0.5235 1.2506 0.3712 0.056 Uiso 0.533(6) 1 calc PR A 2
H63B H 0.4447 1.1980 0.4061 0.056 Uiso 0.533(6) 1 calc PR A 2
H63C H 0.4487 1.3341 0.3898 0.056 Uiso 0.533(6) 1 calc PR A 2
C65 C 0.3095(7) 1.2633(9) 0.2829(6) 0.034(2) Uani 0.533(6) 1 d P A 2
H65A H 0.3046 1.3387 0.3080 0.051 Uiso 0.533(6) 1 calc PR A 2
H65B H 0.2879 1.2027 0.3141 0.051 Uiso 0.533(6) 1 calc PR A 2
H65C H 0.2745 1.2635 0.2268 0.051 Uiso 0.533(6) 1 calc PR A 2
C71 C 0.3684(4) 1.0003(5) 0.3268(4) 0.0668(15) Uani 1 1 d . . .
H71A H 0.4213 0.9531 0.3314 0.100 Uiso 0.467(6) 1 calc PR A 1
H71B H 0.3254 0.9791 0.2772 0.100 Uiso 0.467(6) 1 calc PR A 1
H71C H 0.3433 0.9868 0.3743 0.100 Uiso 0.467(6) 1 calc PR A 1
H71D H 0.3715 0.9171 0.3168 0.100 Uiso 0.533(6) 1 calc PR A 2
H71E H 0.3070 1.0236 0.3200 0.100 Uiso 0.533(6) 1 calc PR A 2
H71F H 0.4005 1.0178 0.3825 0.100 Uiso 0.533(6) 1 calc PR A 2
C4 C 0.4139(3) 0.7580(4) 0.1956(2) 0.0402(11) Uani 1 1 d . A .
H4A H 0.3714 0.7054 0.1608 0.048 Uiso 1 1 calc R . .
H4B H 0.3811 0.8173 0.2190 0.048 Uiso 1 1 calc R . .
C5 C 0.2450(2) 0.8977(3) -0.0498(2) 0.0198(7) Uani 1 1 d . . .
C6 C 0.1629(2) 0.8918(3) -0.0257(2) 0.0261(8) Uani 1 1 d . A .
H6 H 0.1488 0.8369 0.0154 0.031 Uiso 1 1 calc R . .
C7 C 0.1043(2) 0.9748(3) -0.0705(2) 0.0292(9) Uani 1 1 d . . .
H7 H 0.0420 0.9870 -0.0671 0.035 Uiso 1 1 calc R A .
C8 C 0.1489(2) 1.0362(3) -0.1211(2) 0.0265(8) Uani 1 1 d . A .
H8 H 0.1240 1.0996 -0.1598 0.032 Uiso 1 1 calc R . .
C9 C 0.2359(2) 0.9905(3) -0.1080(2) 0.0224(8) Uani 1 1 d . A .
H9 H 0.2828 1.0186 -0.1350 0.027 Uiso 1 1 calc R . .
C10 C 0.2989(2) 1.1146(3) 0.1040(2) 0.0268(8) Uani 1 1 d . A .
C11 C 0.2140(2) 1.0878(4) 0.1182(2) 0.0339(10) Uani 1 1 d . . .
H11 H 0.2016 1.0302 0.1585 0.041 Uiso 1 1 calc R A .
C12 C 0.1510(3) 1.1591(4) 0.0671(3) 0.0403(11) Uani 1 1 d . A .
H12 H 0.0868 1.1609 0.0656 0.048 Uiso 1 1 calc R . .
C13 C 0.1945(3) 1.2275(3) 0.0184(3) 0.0408(11) Uani 1 1 d . . .
H13 H 0.1666 1.2860 -0.0231 0.049 Uiso 1 1 calc R A .
C14 C 0.2850(2) 1.1994(3) 0.0407(2) 0.0318(9) Uani 1 1 d . A .
H14 H 0.3317 1.2332 0.0158 0.038 Uiso 1 1 calc R . .
C15 C 0.4561(3) 0.6750(5) -0.0438(4) 0.0739(19) Uani 1 1 d . . .
H15A H 0.4696 0.6046 -0.0711 0.111 Uiso 1 1 calc R . .
H15B H 0.4727 0.6640 0.0153 0.111 Uiso 1 1 calc R . .
H15C H 0.4891 0.7402 -0.0591 0.111 Uiso 1 1 calc R . .
C16 C 0.3006(3) 0.7289(4) -0.1878(3) 0.0486(12) Uani 1 1 d . . .
H16A H 0.3229 0.6657 -0.2163 0.073 Uiso 1 1 calc R . .
H16B H 0.3239 0.8028 -0.2023 0.073 Uiso 1 1 calc R . .
H16C H 0.2364 0.7303 -0.2040 0.073 Uiso 1 1 calc R . .
C17 C 0.2763(3) 0.5708(3) -0.0526(3) 0.0468(12) Uani 1 1 d . . .
C18 C 0.3112(5) 0.5310(4) 0.0359(4) 0.102(3) Uani 1 1 d . . .
H18A H 0.2826 0.4582 0.0450 0.153 Uiso 1 1 calc R . .
H18B H 0.2985 0.5903 0.0732 0.153 Uiso 1 1 calc R . .
H18C H 0.3747 0.5190 0.0458 0.153 Uiso 1 1 calc R . .
C19 C 0.2903(3) 0.4706(4) -0.1074(4) 0.0696(18) Uani 1 1 d . . .
H19A H 0.2664 0.4914 -0.1645 0.104 Uiso 1 1 calc R . .
H19B H 0.2602 0.4015 -0.0937 0.104 Uiso 1 1 calc R . .
H19C H 0.3532 0.4546 -0.0992 0.104 Uiso 1 1 calc R . .
C20 C 0.1792(3) 0.5938(4) -0.0660(4) 0.0662(16) Uani 1 1 d . . .
H20A H 0.1567 0.6213 -0.1218 0.099 Uiso 1 1 calc R . .
H20B H 0.1690 0.6529 -0.0275 0.099 Uiso 1 1 calc R . .
H20C H 0.1489 0.5223 -0.0574 0.099 Uiso 1 1 calc R . .
C22 C 0.5459(3) 1.0656(5) 0.2574(3) 0.0659(17) Uani 1 1 d . . .
H22A H 0.5383 1.0003 0.2922 0.099 Uiso 0.467(6) 1 calc PR A 1
H22B H 0.5921 1.1168 0.2871 0.099 Uiso 0.467(6) 1 calc PR A 1
H22C H 0.5624 1.0366 0.2082 0.099 Uiso 0.467(6) 1 calc PR A 1
H22D H 0.5651 0.9938 0.2869 0.099 Uiso 0.533(6) 1 calc PR A 2
H22E H 0.5778 1.1312 0.2870 0.099 Uiso 0.533(6) 1 calc PR A 2
H22F H 0.5578 1.0614 0.2028 0.099 Uiso 0.533(6) 1 calc PR A 2
C26 C 0.4437(3) 1.3176(4) 0.2191(3) 0.0587(14) Uani 1 1 d . . .
H26A H 0.4362 1.3524 0.2702 0.088 Uiso 0.467(6) 1 calc PR A 1
H26B H 0.3964 1.3439 0.1742 0.088 Uiso 0.467(6) 1 calc PR A 1
H26C H 0.5004 1.3411 0.2089 0.088 Uiso 0.467(6) 1 calc PR A 1
H26D H 0.4621 1.2677 0.1790 0.088 Uiso 0.533(6) 1 calc PR A 2
H26E H 0.4940 1.3627 0.2485 0.088 Uiso 0.533(6) 1 calc PR A 2
H26F H 0.3975 1.3704 0.1912 0.088 Uiso 0.533(6) 1 calc PR A 2

loop_
_atom_site_aniso_label
_atom_site_aniso_U_11
_atom_site_aniso_U_22
_atom_site_aniso_U_33
_atom_site_aniso_U_23
_atom_site_aniso_U_13
_atom_site_aniso_U_12
Y1 0.01035(18) 0.01776(18) 0.01566(19) 0.00057(13) 0.00035(13) -0.00036(12)
Fe1 0.0123(3) 0.0218(3) 0.0192(3) -0.0029(2) -0.0001(2) -0.00061(19)
Si1 0.0169(5) 0.0286(6) 0.0498(7) -0.0163(5) -0.0052(5) 0.0028(4)
F1 0.0130(10) 0.0249(10) 0.0232(11) 0.0072(8) 0.0018(8) 0.0024(8)
N1 0.0137(14) 0.0211(15) 0.0272(17) -0.0009(12) -0.0010(12) -0.0012(11)
N2 0.0146(15) 0.0367(18) 0.0203(17) -0.0070(13) -0.0027(12) 0.0033(13)
O1 0.0121(12) 0.0359(14) 0.0287(14) 0.0139(11) 0.0022(10) 0.0000(10)
C1 0.0159(19) 0.036(2) 0.042(2) 0.0162(18) -0.0022(17) 0.0054(16)
C2 0.032(2) 0.055(3) 0.068(3) 0.043(3) 0.003(2) 0.006(2)
C3 0.034(3) 0.101(4) 0.070(4) 0.060(3) 0.011(2) 0.006(3)
Si3 0.0133(12) 0.0291(19) 0.0220(14) -0.0065(13) -0.0008(9) 0.0017(11)
C62 0.020(4) 0.039(5) 0.021(4) -0.014(4) 0.000(3) 0.004(3)
C64 0.025(5) 0.047(6) 0.024(5) -0.008(4) 0.001(4) 0.003(4)
C66 0.022(5) 0.064(8) 0.023(6) -0.017(5) 0.003(5) 0.003(6)
Si4 0.0257(12) 0.041(2) 0.0172(12) -0.0059(12) -0.0011(9) 0.0092(12)
C61 0.022(4) 0.043(4) 0.020(4) -0.011(3) 0.004(3) -0.008(3)
C63 0.026(4) 0.061(6) 0.023(4) -0.018(4) 0.003(3) -0.007(4)
C65 0.025(4) 0.040(6) 0.037(7) -0.015(4) 0.008(5) 0.002(4)
C71 0.073(4) 0.055(3) 0.072(4) 0.016(3) 0.016(3) -0.012(3)
C4 0.023(2) 0.060(3) 0.038(3) 0.024(2) 0.0071(18) -0.0079(19)
C5 0.0176(18) 0.0180(16) 0.0215(19) -0.0084(14) -0.0001(14) -0.0017(14)
C6 0.0210(19) 0.0250(19) 0.032(2) -0.0054(16) 0.0047(16) -0.0095(15)
C7 0.0108(17) 0.036(2) 0.038(2) -0.0132(18) 0.0002(16) -0.0025(15)
C8 0.0203(19) 0.036(2) 0.019(2) -0.0041(16) -0.0047(15) 0.0057(15)
C9 0.0173(18) 0.0320(19) 0.0155(18) -0.0003(15) -0.0015(14) 0.0021(15)
C10 0.0160(18) 0.036(2) 0.025(2) -0.0153(17) -0.0022(15) 0.0024(16)
C11 0.0169(19) 0.058(3) 0.025(2) -0.0150(19) 0.0009(16) 0.0055(18)
C12 0.020(2) 0.052(3) 0.044(3) -0.031(2) -0.0034(18) 0.0077(19)
C13 0.028(2) 0.024(2) 0.059(3) -0.016(2) -0.015(2) 0.0046(17)
C14 0.022(2) 0.0263(19) 0.040(2) -0.0074(17) -0.0067(17) -0.0028(16)
C15 0.024(2) 0.071(4) 0.115(5) -0.058(3) -0.010(3) 0.013(2)
C16 0.044(3) 0.056(3) 0.047(3) -0.023(2) 0.011(2) -0.012(2)
C17 0.045(3) 0.0167(19) 0.066(3) -0.0018(19) -0.015(2) 0.0021(18)
C18 0.159(7) 0.028(3) 0.089(5) 0.004(3) -0.037(5) -0.017(3)
C19 0.043(3) 0.030(2) 0.120(5) -0.029(3) -0.014(3) 0.002(2)
C20 0.048(3) 0.024(2) 0.128(5) -0.002(3) 0.021(3) -0.013(2)
C22 0.028(3) 0.098(4) 0.059(3) -0.042(3) -0.018(2) 0.026(3)
C26 0.054(3) 0.055(3) 0.060(3) 0.010(3) -0.003(3) -0.024(2)

loop_
_atom_type_symbol
_atom_type_description
_atom_type_scat_dispersion_real
_atom_type_scat_dispersion_imag
_atom_type_scat_source
C C 0.0033 0.0016 'International Tables Vol C Tables 4.2.6.8 and 6.1.1.4'
H H 0.0000 0.0000 'International Tables Vol C Tables 4.2.6.8 and 6.1.1.4'
N N 0.0061 0.0033 'International Tables Vol C Tables 4.2.6.8 and 6.1.1.4'
O O 0.0106 0.0060 'International Tables Vol C Tables 4.2.6.8 and 6.1.1.4'
Si Si 0.0817 0.0704 'International Tables Vol C Tables 4.2.6.8 and 6.1.1.4'
Fe Fe 0.3463 0.8444 'International Tables Vol C Tables 4.2.6.8 and 6.1.1.4'
Y Y -2.7962 3.5667 'International Tables Vol C Tables 4.2.6.8 and 6.1.1.4'
F F 0.0171 0.0103 'International Tables Vol C Tables 4.2.6.8 and 6.1.1.4'

loop_
_geom_angle_atom_site_label_1
_geom_angle_atom_site_label_2
_geom_angle_atom_site_label_3
_geom_angle
_geom_angle_site_symmetry_1
_geom_angle_site_symmetry_3
F1 Y1 F1 68.88(7) 3_675 .
F1 Y1 N2 107.06(10) 3_675 .
F1 Y1 N2 117.79(9) . .
F1 Y1 N1 101.26(9) 3_675 .
F1 Y1 N1 117.26(9) . .
N2 Y1 N1 123.97(10) . .
F1 Y1 O1 143.97(7) 3_675 .
F1 Y1 O1 75.20(7) . .
N2 Y1 O1 91.85(10) . .
N1 Y1 O1 92.41(9) . .
F1 Y1 C5 91.46(8) 3_675 .
F1 Y1 C5 138.23(8) . .
N2 Y1 C5 102.89(10) . .
N1 Y1 C5 28.63(9) . .
O1 Y1 C5 114.34(9) . .
F1 Y1 C10 96.48(9) 3_675 .
F1 Y1 C10 139.62(8) . .
N2 Y1 C10 28.63(10) . .
N1 Y1 C10 102.19(10) . .
O1 Y1 C10 113.11(10) . .
C5 Y1 C10 76.66(9) . .
F1 Y1 Fe1 87.58(5) 3_675 .
F1 Y1 Fe1 156.44(5) . .
N2 Y1 Fe1 67.07(7) . .
N1 Y1 Fe1 67.00(7) . .
O1 Y1 Fe1 128.36(6) . .
C5 Y1 Fe1 39.04(6) . .
C10 Y1 Fe1 38.85(7) . .
F1 Y1 Y1 34.46(5) 3_675 3_675
F1 Y1 Y1 34.42(5) . 3_675
N2 Y1 Y1 117.43(8) . 3_675
N1 Y1 Y1 113.34(8) . 3_675
O1 Y1 Y1 109.58(6) . 3_675
C5 Y1 Y1 117.90(7) . 3_675
C10 Y1 Y1 122.04(8) . 3_675
Fe1 Y1 Y1 122.036(17) . 3_675
C7 Fe1 C12 100.30(15) . .
C7 Fe1 C8 40.61(15) . .
C12 Fe1 C8 117.19(15) . .
C7 Fe1 C13 115.60(15) . .
C12 Fe1 C13 40.84(18) . .
C8 Fe1 C13 103.10(16) . .
C7 Fe1 C6 40.89(15) . .
C12 Fe1 C6 117.85(17) . .
C8 Fe1 C6 68.40(15) . .
C13 Fe1 C6 152.25(16) . .
C7 Fe1 C11 119.10(16) . .
C12 Fe1 C11 40.75(16) . .
C8 Fe1 C11 154.11(14) . .
C13 Fe1 C11 68.68(19) . .
C6 Fe1 C11 106.91(17) . .
C7 Fe1 C14 153.90(15) . .
C12 Fe1 C14 67.98(17) . .
C8 Fe1 C14 122.52(16) . .
C13 Fe1 C14 40.52(15) . .
C6 Fe1 C14 165.20(15) . .
C11 Fe1 C14 67.90(17) . .
C7 Fe1 C9 68.24(15) . .
C12 Fe1 C9 156.23(16) . .
C8 Fe1 C9 40.82(13) . .
C13 Fe1 C9 123.81(17) . .
C6 Fe1 C9 67.76(15) . .
C11 Fe1 C9 163.00(14) . .
C14 Fe1 C9 112.92(16) . .
C7 Fe1 C10 158.38(16) . .
C12 Fe1 C10 67.99(14) . .
C8 Fe1 C10 160.85(15) . .
C13 Fe1 C10 68.09(15) . .
C6 Fe1 C10 127.25(15) . .
C11 Fe1 C10 40.41(14) . .
C14 Fe1 C10 40.02(15) . .
C9 Fe1 C10 129.14(13) . .
C7 Fe1 C5 68.32(13) . .
C12 Fe1 C5 156.28(17) . .
C8 Fe1 C5 68.36(13) . .
C13 Fe1 C5 162.77(17) . .
C6 Fe1 C5 40.25(13) . .
C11 Fe1 C5 125.47(15) . .
C14 Fe1 C5 130.63(14) . .
C9 Fe1 C5 40.21(14) . .
C10 Fe1 C5 115.01(13) . .
C7 Fe1 Y1 126.71(11) . .
C12 Fe1 Y1 126.26(11) . .
C8 Fe1 Y1 115.59(10) . .
C13 Fe1 Y1 116.61(11) . .
C6 Fe1 Y1 90.20(10) . .
C11 Fe1 Y1 89.39(10) . .
C14 Fe1 Y1 76.12(10) . .
C9 Fe1 Y1 74.77(9) . .
C10 Fe1 Y1 58.83(9) . .
C5 Fe1 Y1 58.67(9) . .
N1 Si1 C16 111.14(18) . .
N1 Si1 C15 105.33(17) . .
C16 Si1 C15 111.4(3) . .
N1 Si1 C17 116.02(19) . .
C16 Si1 C17 106.0(2) . .
C15 Si1 C17 107.0(2) . .
Y1 F1 Y1 111.12(7) 3_675 .
C5 N1 Si1 120.9(2) . .
C5 N1 Y1 101.95(19) . .
Si1 N1 Y1 131.71(15) . .
C10 N2 Si4 122.3(2) . .
C10 N2 Si3 117.1(2) . .
Si4 N2 Si3 29.18(10) . .
C10 N2 Y1 102.2(2) . .
Si4 N2 Y1 133.73(17) . .
Si3 N2 Y1 136.26(17) . .
C4 O1 C1 109.1(3) . .
C4 O1 Y1 120.1(2) . .
C1 O1 Y1 130.8(2) . .
O1 C1 C2 104.6(3) . .
O1 C1 H1A 110.8 . .
C2 C1 H1A 110.8 . .
O1 C1 H1B 110.8 . .
C2 C1 H1B 110.8 . .
H1A C1 H1B 108.9 . .
C3 C2 C1 104.1(4) . .
C3 C2 H2A 110.9 . .
C1 C2 H2A 110.9 . .
C3 C2 H2B 110.9 . .
C1 C2 H2B 110.9 . .
H2A C2 H2B 109.0 . .
C2 C3 C4 102.9(4) . .
C2 C3 H3A 111.2 . .
C4 C3 H3A 111.2 . .
C2 C3 H3B 111.2 . .
C4 C3 H3B 111.2 . .
H3A C3 H3B 109.1 . .
N2 Si3 C22 102.7(2) . .
N2 Si3 C62 113.8(3) . .
C22 Si3 C62 102.2(3) . .
N2 Si3 C26 118.7(3) . .
C22 Si3 C26 119.0(3) . .
C62 Si3 C26 99.6(3) . .
C66 C62 C64 107.9(7) . .
C66 C62 C71 112.4(7) . .
C64 C62 C71 111.8(6) . .
C66 C62 Si3 110.5(6) . .
C64 C62 Si3 109.5(5) . .
C71 C62 Si3 104.7(4) . .
N2 Si4 C61 111.3(3) . .
N2 Si4 C22 101.4(2) . .
C61 Si4 C22 106.5(3) . .
N2 Si4 C71 120.5(3) . .
C61 Si4 C71 99.6(3) . .
C22 Si4 C71 116.9(3) . .
C65 C61 C63 107.4(6) . .
C65 C61 C26 113.9(6) . .
C63 C61 C26 111.1(6) . .
C65 C61 Si4 111.0(5) . .
C63 C61 Si4 109.6(5) . .
C26 C61 Si4 103.8(4) . .
C61 C63 H63A 109.5 . .
C61 C63 H63B 109.5 . .
H63A C63 H63B 109.5 . .
C61 C63 H63C 109.5 . .
H63A C63 H63C 109.5 . .
H63B C63 H63C 109.5 . .
C61 C65 H65A 109.5 . .
C61 C65 H65B 109.5 . .
H65A C65 H65B 109.5 . .
C61 C65 H65C 109.5 . .
H65A C65 H65C 109.5 . .
H65B C65 H65C 109.5 . .
C62 C71 Si4 49.1(3) . .
C62 C71 H71A 109.5 . .
Si4 C71 H71A 81.8 . .
C62 C71 H71B 109.5 . .
Si4 C71 H71B 82.3 . .
H71A C71 H71B 109.5 . .
C62 C71 H71C 109.5 . .
Si4 C71 H71C 158.6 . .
H71A C71 H71C 109.5 . .
H71B C71 H71C 109.5 . .
C62 C71 H71D 157.0 . .
Si4 C71 H71D 109.5 . .
H71A C71 H71D 52.7 . .
H71B C71 H71D 70.0 . .
H71C C71 H71D 91.6 . .
C62 C71 H71E 88.3 . .
Si4 C71 H71E 109.5 . .
H71A C71 H71E 162.0 . .
H71B C71 H71E 60.1 . .
H71C C71 H71E 64.9 . .
H71D C71 H71E 109.5 . .
C62 C71 H71F 76.3 . .
Si4 C71 H71F 109.5 . .
H71A C71 H71F 78.3 . .
H71B C71 H71F 167.0 . .
H71C C71 H71F 57.6 . .
H71D C71 H71F 109.5 . .
H71E C71 H71F 109.5 . .
O1 C4 C3 105.3(3) . .
O1 C4 H4A 110.7 . .
C3 C4 H4A 110.7 . .
O1 C4 H4B 110.7 . .
C3 C4 H4B 110.7 . .
H4A C4 H4B 108.8 . .
N1 C5 C6 128.1(3) . .
N1 C5 C9 126.2(3) . .
C6 C5 C9 105.7(3) . .
N1 C5 Fe1 129.6(2) . .
C6 C5 Fe1 67.00(18) . .
C9 C5 Fe1 67.81(19) . .
N1 C5 Y1 49.41(15) . .
C6 C5 Y1 127.6(2) . .
C9 C5 Y1 100.0(2) . .
Fe1 C5 Y1 82.29(10) . .
C7 C6 C5 109.3(3) . .
C7 C6 Fe1 68.9(2) . .
C5 C6 Fe1 72.75(19) . .
C7 C6 H6 125.3 . .
C5 C6 H6 125.3 . .
Fe1 C6 H6 125.3 . .
C8 C7 C6 108.2(3) . .
C8 C7 Fe1 70.1(2) . .
C6 C7 Fe1 70.2(2) . .
C8 C7 H7 125.9 . .
C6 C7 H7 125.9 . .
Fe1 C7 H7 125.9 . .
C7 C8 C9 107.8(3) . .
C7 C8 Fe1 69.3(2) . .
C9 C8 Fe1 70.6(2) . .
C7 C8 H8 126.1 . .
C9 C8 H8 126.1 . .
Fe1 C8 H8 126.1 . .
C8 C9 C5 109.0(3) . .
C8 C9 Fe1 68.5(2) . .
C5 C9 Fe1 71.98(19) . .
C8 C9 H9 125.5 . .
C5 C9 H9 125.5 . .
Fe1 C9 H9 125.5 . .
N2 C10 C14 125.3(3) . .
N2 C10 C11 128.3(4) . .
C14 C10 C11 106.4(3) . .
N2 C10 Fe1 130.3(2) . .
C14 C10 Fe1 68.22(19) . .
C11 C10 Fe1 67.31(19) . .
N2 C10 Y1 49.21(16) . .
C14 C10 Y1 102.3(2) . .
C11 C10 Y1 125.5(3) . .
Fe1 C10 Y1 82.32(11) . .
C12 C11 C10 108.4(4) . .
C12 C11 Fe1 69.0(2) . .
C10 C11 Fe1 72.3(2) . .
C12 C11 H11 125.8 . .
C10 C11 H11 125.8 . .
Fe1 C11 H11 125.8 . .
C11 C12 C13 108.5(4) . .
C11 C12 Fe1 70.2(2) . .
C13 C12 Fe1 69.9(2) . .
C11 C12 H12 125.7 . .
C13 C12 H12 125.7 . .
Fe1 C12 H12 125.7 . .
C12 C13 C14 107.4(4) . .
C12 C13 Fe1 69.3(2) . .
C14 C13 Fe1 70.8(2) . .
C12 C13 H13 126.3 . .
C14 C13 H13 126.3 . .
Fe1 C13 H13 126.3 . .
C13 C14 C10 109.2(4) . .
C13 C14 Fe1 68.7(2) . .
C10 C14 Fe1 71.8(2) . .
C13 C14 H14 125.4 . .
C10 C14 H14 125.4 . .
Fe1 C14 H14 125.4 . .
Si1 C15 H15A 109.5 . .
Si1 C15 H15B 109.5 . .
H15A C15 H15B 109.5 . .
Si1 C15 H15C 109.5 . .
H15A C15 H15C 109.5 . .
H15B C15 H15C 109.5 . .
Si1 C16 H16A 109.5 . .
Si1 C16 H16B 109.5 . .
H16A C16 H16B 109.5 . .
Si1 C16 H16C 109.5 . .
H16A C16 H16C 109.5 . .
H16B C16 H16C 109.5 . .
C20 C17 C19 108.6(4) . .
C20 C17 C18 108.9(5) . .
C19 C17 C18 107.0(4) . .
C20 C17 Si1 110.3(3) . .
C19 C17 Si1 110.9(4) . .
C18 C17 Si1 111.0(3) . .
C17 C18 H18A 109.5 . .
C17 C18 H18B 109.5 . .
H18A C18 H18B 109.5 . .
C17 C18 H18C 109.5 . .
H18A C18 H18C 109.5 . .
H18B C18 H18C 109.5 . .
C17 C19 H19A 109.5 . .
C17 C19 H19B 109.5 . .
H19A C19 H19B 109.5 . .
C17 C19 H19C 109.5 . .
H19A C19 H19C 109.5 . .
H19B C19 H19C 109.5 . .
C17 C20 H20A 109.5 . .
C17 C20 H20B 109.5 . .
H20A C20 H20B 109.5 . .
C17 C20 H20C 109.5 . .
H20A C20 H20C 109.5 . .
H20B C20 H20C 109.5 . .
Si3 C22 Si4 26.52(10) . .
Si3 C22 H22A 109.5 . .
Si4 C22 H22A 83.5 . .
Si3 C22 H22B 109.5 . .
Si4 C22 H22B 125.4 . .
H22A C22 H22B 109.5 . .
Si3 C22 H22C 109.5 . .
Si4 C22 H22C 115.4 . .
H22A C22 H22C 109.5 . .
H22B C22 H22C 109.5 . .
Si3 C22 H22D 135.9 . .
Si4 C22 H22D 109.5 . .
H22A C22 H22D 26.8 . .
H22B C22 H22D 98.3 . .
H22C C22 H22D 91.7 . .
Si3 C22 H22E 93.4 . .
Si4 C22 H22E 109.5 . .
H22A C22 H22E 114.1 . .
H22B C22 H22E 16.3 . .
H22C C22 H22E 119.5 . .
H22D C22 H22E 109.5 . .
Si3 C22 H22F 96.7 . .
Si4 C22 H22F 109.5 . .
H22A C22 H22F 126.8 . .
H22B C22 H22F 103.7 . .
H22C C22 H22F 17.9 . .
H22D C22 H22F 109.5 . .
H22E C22 H22F 109.5 . .
C61 C26 Si3 50.7(3) . .
C61 C26 H26A 61.0 . .
Si3 C26 H26A 109.5 . .
C61 C26 H26B 111.5 . .
Si3 C26 H26B 109.5 . .
H26A C26 H26B 109.5 . .
C61 C26 H26C 138.7 . .
Si3 C26 H26C 109.5 . .
H26A C26 H26C 109.5 . .
H26B C26 H26C 109.5 . .
C61 C26 H26D 109.5 . .
Si3 C26 H26D 58.9 . .
H26A C26 H26D 163.5 . .
H26B C26 H26D 86.3 . .
H26C C26 H26D 67.8 . .
C61 C26 H26E 109.5 . .
Si3 C26 H26E 121.9 . .
H26A C26 H26E 65.2 . .
H26B C26 H26E 127.3 . .
H26C C26 H26E 44.4 . .
H26D C26 H26E 109.5 . .
C61 C26 H26F 109.5 . .
Si3 C26 H26F 128.5 . .
H26A C26 H26F 86.9 . .
H26B C26 H26F 24.6 . .
H26C C26 H26F 110.0 . .
H26D C26 H26F 109.5 . .
H26E C26 H26F 109.5 . .

loop_
_geom_bond_atom_site_label_1
_geom_bond_atom_site_label_2
_geom_bond_distance
_geom_bond_site_symmetry_2
Y1 F1 2.2151(18) 3_675
Y1 F1 2.2175(19) .
Y1 N2 2.229(3) .
Y1 N1 2.230(3) .
Y1 O1 2.348(2) .
Y1 C5 2.873(3) .
Y1 C10 2.878(3) .
Y1 Fe1 3.3333(7) .
Y1 Y1 3.6557(7) 3_675
Fe1 C7 2.024(3) .
Fe1 C12 2.028(4) .
Fe1 C8 2.035(4) .
Fe1 C13 2.036(4) .
Fe1 C6 2.042(3) .
Fe1 C11 2.044(4) .
Fe1 C14 2.063(4) .
Fe1 C9 2.063(4) .
Fe1 C10 2.110(3) .
Fe1 C5 2.119(3) .
Si1 N1 1.712(3) .
Si1 C16 1.868(5) .
Si1 C15 1.873(4) .
Si1 C17 1.902(5) .
F1 Y1 2.2151(18) 3_675
N1 C5 1.407(4) .
N2 C10 1.410(4) .
N2 Si4 1.735(4) .
N2 Si3 1.745(4) .
O1 C4 1.455(4) .
O1 C1 1.474(4) .
C1 C2 1.498(5) .
C1 H1A 0.9900 .
C1 H1B 0.9900 .
C2 C3 1.490(7) .
C2 H2A 0.9900 .
C2 H2B 0.9900 .
C3 C4 1.510(6) .
C3 H3A 0.9900 .
C3 H3B 0.9900 .
Si3 C22 1.888(5) .
Si3 C62 1.911(9) .
Si3 C26 1.958(6) .
C62 C66 1.550(14) .
C62 C64 1.566(10) .
C62 C71 1.612(10) .
C64 H64A 0.9800 .
C64 H64B 0.9800 .
C64 H64C 0.9800 .
C66 H66A 0.9800 .
C66 H66B 0.9800 .
C66 H66C 0.9800 .
Si4 C61 1.890(8) .
Si4 C22 1.930(5) .
Si4 C71 1.980(7) .
C61 C65 1.546(12) .
C61 C63 1.548(9) .
C61 C26 1.602(8) .
C63 H63A 0.9800 .
C63 H63B 0.9800 .
C63 H63C 0.9800 .
C65 H65A 0.9800 .
C65 H65B 0.9800 .
C65 H65C 0.9800 .
C71 H71A 0.9800 .
C71 H71B 0.9800 .
C71 H71C 0.9800 .
C71 H71D 0.9800 .
C71 H71E 0.9800 .
C71 H71F 0.9800 .
C4 H4A 0.9900 .
C4 H4B 0.9900 .
C5 C6 1.433(5) .
C5 C9 1.438(5) .
C6 C7 1.420(5) .
C6 H6 1.0000 .
C7 C8 1.409(5) .
C7 H7 1.0000 .
C8 C9 1.430(5) .
C8 H8 1.0000 .
C9 H9 1.0000 .
C10 C14 1.429(5) .
C10 C11 1.436(5) .
C11 C12 1.417(6) .
C11 H11 1.0000 .
C12 C13 1.418(6) .
C12 H12 1.0000 .
C13 C14 1.420(5) .
C13 H13 1.0000 .
C14 H14 1.0000 .
C15 H15A 0.9800 .
C15 H15B 0.9800 .
C15 H15C 0.9800 .
C16 H16A 0.9800 .
C16 H16B 0.9800 .
C16 H16C 0.9800 .
C17 C20 1.508(6) .
C17 C19 1.527(6) .
C17 C18 1.538(7) .
C18 H18A 0.9800 .
C18 H18B 0.9800 .
C18 H18C 0.9800 .
C19 H19A 0.9800 .
C19 H19B 0.9800 .
C19 H19C 0.9800 .
C20 H20A 0.9800 .
C20 H20B 0.9800 .
C20 H20C 0.9800 .
C22 H22A 0.9800 .
C22 H22B 0.9800 .
C22 H22C 0.9800 .
C22 H22D 0.9800 .
C22 H22E 0.9800 .
C22 H22F 0.9800 .
C26 H26A 0.9800 .
C26 H26B 0.9800 .
C26 H26C 0.9800 .
C26 H26D 0.9800 .
C26 H26E 0.9800 .
C26 H26F 0.9800 .
